data_1555965
loop_
_publ_author_name
'Kusy, Rafa\/l'
'Grela, Karol'

_publ_section_title
;
 E- and Z-Selective Transfer Semihydrogenation of Alkynes Catalyzed by
 Standard Ruthenium Olefin Metathesis Catalysts.
;
_journal_issue 23
_journal_name_full 'Organic letters'
_journal_page_first 6196
_journal_page_last 6199
_journal_paper_doi 10.1021/acs.orglett.6b03254
_journal_volume 18
_journal_year 2016
_chemical_absolute_configuration ad
_chemical_formula_moiety 'C19 H18 O'
_chemical_formula_sum 'C19 H18 O'
_chemical_formula_weight 262.33
_space_group_crystal_system orthorhombic
_space_group_IT_number 19
_space_group_name_Hall 'P 2ac 2ab'
_space_group_name_H-M_alt 'P 21 21 21'
_atom_sites_solution_hydrogens geom
_audit_creation_method SHELXL-2013
_cell_angle_alpha 90
_cell_angle_beta 90
_cell_angle_gamma 90
_cell_formula_units_Z 4
_cell_length_a 5.9076(4)
_cell_length_b 8.2748(6)
_cell_length_c 28.655(4)
_cell_measurement_reflns_used 1701
_cell_measurement_temperature 99.9(3)
_cell_measurement_theta_max 69.0530
_cell_measurement_theta_min 5.5630
_cell_volume 1400.8(2)
_computing_structure_refinement 'SHELXL-2013 (Sheldrick, 2013)'
_diffrn_ambient_temperature 99.9(3)
_diffrn_detector_area_resol_mean 16.2974
_diffrn_measured_fraction_theta_full 0.999
_diffrn_measured_fraction_theta_max 0.987
_diffrn_measurement_device_type 'SuperNova, Dual, Cu at zero, Eos'
_diffrn_radiation_monochromator mirror
_diffrn_radiation_source 'SuperNova (Cu) X-ray Source'
_diffrn_radiation_type CuK\a
_diffrn_radiation_wavelength 1.54184
_diffrn_reflns_av_R_equivalents 0.0298
_diffrn_reflns_av_unetI/netI 0.0496
_diffrn_reflns_Laue_measured_fraction_full 0.999
_diffrn_reflns_Laue_measured_fraction_max 0.987
_diffrn_reflns_limit_h_max 2
_diffrn_reflns_limit_h_min -7
_diffrn_reflns_limit_k_max 8
_diffrn_reflns_limit_k_min -10
_diffrn_reflns_limit_l_max 35
_diffrn_reflns_limit_l_min -34
_diffrn_reflns_number 4342
_diffrn_reflns_point_group_measured_fraction_full 0.998
_diffrn_reflns_point_group_measured_fraction_max 0.973
_diffrn_reflns_theta_full 67.684
_diffrn_reflns_theta_max 71.862
_diffrn_reflns_theta_min 5.565
_exptl_absorpt_coefficient_mu 0.578
_exptl_absorpt_correction_T_max 1.00000
_exptl_absorpt_correction_T_min 0.67288
_exptl_absorpt_correction_type multi-scan
_exptl_absorpt_process_details
;
CrysAlisPro, Agilent Technologies,
Version 1.171.35.21b (release 03-02-2012 CrysAlis171 .NET)
(compiled Feb  3 2012,10:37:01)
Empirical absorption correction using spherical harmonics,
 implemented in SCALE3 ABSPACK scaling algorithm.
;
_exptl_crystal_colour colourless
_exptl_crystal_density_diffrn 1.244
_exptl_crystal_description plate
_exptl_crystal_F_000 560
_exptl_crystal_size_max 0.150
_exptl_crystal_size_mid 0.050
_exptl_crystal_size_min 0.020
_refine_diff_density_max 0.180
_refine_diff_density_min -0.183
_refine_diff_density_rms 0.043
_refine_ls_abs_structure_details
;
 Flack x determined using 856 quotients [(I+)-(I-)]/[(I+)+(I-)]
 (Parsons and Flack (2004), Acta Cryst. A60, s61).
;
_refine_ls_abs_structure_Flack 0.3(3)
_refine_ls_extinction_method none
_refine_ls_goodness_of_fit_ref 1.027
_refine_ls_hydrogen_treatment constr
_refine_ls_matrix_type full
_refine_ls_number_parameters 181
_refine_ls_number_reflns 2680
_refine_ls_number_restraints 0
_refine_ls_restrained_S_all 1.027
_refine_ls_R_factor_all 0.0545
_refine_ls_R_factor_gt 0.0467
_refine_ls_shift/su_max 0.000
_refine_ls_shift/su_mean 0.000
_refine_ls_structure_factor_coef Fsqd
_refine_ls_weighting_details 'w=1/[\s^2^(Fo^2^)+(0.0721P)^2^] where P=(Fo^2^+2Fc^2^)/3'
_refine_ls_weighting_scheme calc
_refine_ls_wR_factor_gt 0.1207
_refine_ls_wR_factor_ref 0.1263
_reflns_Friedel_coverage 0.659
_reflns_Friedel_fraction_full 0.996
_reflns_Friedel_fraction_max 0.952
_reflns_number_gt 2337
_reflns_number_total 2753
_reflns_threshold_expression 'I > 2\s(I)'
_cod_data_source_file ol6b03254_si_001.cif
_cod_data_source_block rafal_aga_6
_cod_depositor_comments
;
The following automatic conversions were performed:

data name '__diffrn_radiation_source' was replaced with
'_diffrn_radiation_source'.

Automatic conversion script
Id: cif_correct_tags 6909 2019-04-08 15:41:33Z antanas 
;
_cod_database_code 1555965
_shelx_space_group_comment
;
The symmetry employed for this shelxl refinement is uniquely defined
by the following loop, which should always be used as a source of
symmetry information in preference to the above space-group names.
They are only intended as comments.
;
_shelx_estimated_absorpt_t_min 0.918
_shelx_estimated_absorpt_t_max 0.989
_shelxl_version_number 2013-3

loop_
_space_group_symop_operation_xyz
'x, y, z'
'-x+1/2, -y, z+1/2'
'-x, y+1/2, -z+1/2'
'x+1/2, -y+1/2, -z'

loop_
_atom_site_label
_atom_site_type_symbol
_atom_site_fract_x
_atom_site_fract_y
_atom_site_fract_z
_atom_site_U_iso_or_equiv
_atom_site_adp_type
_atom_site_occupancy
_atom_site_site_symmetry_order
_atom_site_calc_flag
_atom_site_refinement_flags_posn
_atom_site_refinement_flags_adp
C1 C 1.6580(5) 0.7722(3) 0.68242(10) 0.0330(6) Uani 1 1 d . .
H1 H 1.6837 0.7178 0.7111 0.040 Uiso 1 1 calc R U
C2 C 1.8117(5) 0.7558(4) 0.64650(11) 0.0383(6) Uani 1 1 d . .
H2 H 1.9426 0.6908 0.6508 0.046 Uiso 1 1 calc R U
C3 C 1.7769(5) 0.8335(4) 0.60420(10) 0.0376(6) Uani 1 1 d . .
H3 H 1.8830 0.8211 0.5795 0.045 Uiso 1 1 calc R U
C4 C 1.5861(5) 0.9294(3) 0.59808(10) 0.0359(6) Uani 1 1 d . .
H4 H 1.5619 0.9833 0.5692 0.043 Uiso 1 1 calc R U
C5 C 1.4313(5) 0.9463(3) 0.63403(10) 0.0339(6) Uani 1 1 d . .
H5 H 1.3010 1.0118 0.6295 0.041 Uiso 1 1 calc R U
C6 C 1.4635(5) 0.8685(3) 0.67702(10) 0.0315(6) Uani 1 1 d . .
C7 C 1.2920(5) 0.8898(3) 0.71394(10) 0.0334(6) Uani 1 1 d . .
H7 H 1.1745 0.9654 0.7080 0.040 Uiso 1 1 calc R U
C8 C 1.2861(5) 0.8135(3) 0.75470(10) 0.0337(6) Uani 1 1 d . .
H8 H 1.4042 0.7384 0.7607 0.040 Uiso 1 1 calc R U
C9 C 1.1151(5) 0.8337(3) 0.79142(10) 0.0311(6) Uani 1 1 d . .
C10 C 0.9168(5) 0.9256(3) 0.78570(9) 0.0325(5) Uani 1 1 d . .
H10 H 0.8865 0.9756 0.7565 0.039 Uiso 1 1 calc R U
C11 C 0.7659(5) 0.9441(3) 0.82203(10) 0.0330(6) Uani 1 1 d . .
H11 H 0.6319 1.0053 0.8172 0.040 Uiso 1 1 calc R U
C12 C 0.8055(5) 0.8750(3) 0.86570(10) 0.0315(6) Uani 1 1 d . .
C13 C 0.9983(5) 0.7798(3) 0.87109(10) 0.0343(6) Uani 1 1 d . .
H13 H 1.0263 0.7284 0.9002 0.041 Uiso 1 1 calc R U
C14 C 1.1495(5) 0.7592(3) 0.83469(10) 0.0356(6) Uani 1 1 d . .
H14 H 1.2792 0.6931 0.8392 0.043 Uiso 1 1 calc R U
C15 C 0.6505(5) 0.9138(4) 0.90584(10) 0.0345(6) Uani 1 1 d . .
H15 H 0.4950 0.9353 0.8935 0.041 Uiso 1 1 calc R U
C16 C 0.7333(6) 1.0633(3) 0.93270(11) 0.0405(7) Uani 1 1 d . .
H16A H 0.8958 1.0509 0.9404 0.049 Uiso 1 1 calc R U
H16B H 0.7158 1.1608 0.9130 0.049 Uiso 1 1 calc R U
C17 C 0.5986(7) 1.0828(4) 0.97690(11) 0.0445(7) Uani 1 1 d . .
H17 H 0.6038 1.1832 0.9930 0.053 Uiso 1 1 calc R U
C18 C 0.4741(6) 0.9656(4) 0.99397(10) 0.0408(7) Uani 1 1 d . .
H18 H 0.3868 0.9842 1.0213 0.049 Uiso 1 1 calc R U
C19 C 0.4672(5) 0.8017(4) 0.97091(10) 0.0392(7) Uani 1 1 d . .
H19A H 0.4814 0.7172 0.9952 0.047 Uiso 1 1 calc R U
H19B H 0.3185 0.7876 0.9555 0.047 Uiso 1 1 calc R U
O1 O 0.6416(4) 0.7798(2) 0.93724(7) 0.0377(5) Uani 1 1 d . .

loop_
_atom_site_aniso_label
_atom_site_aniso_U_11
_atom_site_aniso_U_22
_atom_site_aniso_U_33
_atom_site_aniso_U_23
_atom_site_aniso_U_13
_atom_site_aniso_U_12
C1 0.0308(14) 0.0328(12) 0.0352(13) 0.0002(11) -0.0042(11) 0.0012(10)
C2 0.0320(15) 0.0364(13) 0.0463(16) -0.0013(13) -0.0023(12) 0.0055(11)
C3 0.0364(15) 0.0401(14) 0.0363(14) -0.0021(12) 0.0043(11) 0.0003(12)
C4 0.0396(15) 0.0333(12) 0.0348(13) 0.0027(11) -0.0058(12) -0.0017(11)
C5 0.0309(14) 0.0280(11) 0.0427(15) -0.0015(11) -0.0067(11) 0.0011(10)
C6 0.0301(14) 0.0264(11) 0.0380(14) -0.0036(10) -0.0013(11) -0.0026(10)
C7 0.0304(14) 0.0332(12) 0.0365(13) -0.0031(10) -0.0035(11) 0.0001(10)
C8 0.0267(14) 0.0326(12) 0.0418(15) -0.0029(11) -0.0057(11) -0.0004(10)
C9 0.0272(14) 0.0297(11) 0.0365(13) -0.0029(10) -0.0008(10) -0.0031(10)
C10 0.0337(14) 0.0313(12) 0.0327(12) 0.0016(11) -0.0060(11) -0.0001(10)
C11 0.0287(13) 0.0332(12) 0.0372(13) -0.0021(10) -0.0064(11) 0.0023(10)
C12 0.0281(14) 0.0322(12) 0.0342(13) -0.0011(10) -0.0023(10) -0.0047(10)
C13 0.0303(14) 0.0368(13) 0.0359(13) 0.0049(11) -0.0053(11) -0.0006(11)
C14 0.0287(14) 0.0337(13) 0.0444(15) 0.0003(11) -0.0051(11) 0.0032(11)
C15 0.0289(13) 0.0399(14) 0.0348(13) 0.0032(12) -0.0027(11) -0.0001(11)
C16 0.0486(17) 0.0329(13) 0.0401(14) 0.0002(12) 0.0058(14) -0.0040(12)
C17 0.058(2) 0.0371(14) 0.0383(14) -0.0041(12) 0.0045(14) 0.0008(14)
C18 0.0407(17) 0.0488(17) 0.0328(13) -0.0017(12) 0.0010(12) 0.0017(13)
C19 0.0339(15) 0.0469(16) 0.0367(13) -0.0010(12) 0.0003(11) -0.0077(12)
O1 0.0414(11) 0.0352(10) 0.0366(9) 0.0025(8) 0.0034(9) -0.0047(8)

loop_
_atom_type_symbol
_atom_type_description
_atom_type_scat_dispersion_real
_atom_type_scat_dispersion_imag
_atom_type_scat_source
C C 0.0181 0.0091 'International Tables Vol C Tables 4.2.6.8 and 6.1.1.4'
H H 0.0000 0.0000 'International Tables Vol C Tables 4.2.6.8 and 6.1.1.4'
O O 0.0492 0.0322 'International Tables Vol C Tables 4.2.6.8 and 6.1.1.4'

loop_
_geom_angle_atom_site_label_1
_geom_angle_atom_site_label_2
_geom_angle_atom_site_label_3
_geom_angle
C2 C1 C6 120.7(3)
C2 C1 H1 119.6
C6 C1 H1 119.6
C1 C2 C3 120.6(3)
C1 C2 H2 119.7
C3 C2 H2 119.7
C2 C3 C4 119.7(3)
C2 C3 H3 120.2
C4 C3 H3 120.2
C5 C4 C3 120.0(3)
C5 C4 H4 120.0
C3 C4 H4 120.0
C4 C5 C6 121.2(3)
C4 C5 H5 119.4
C6 C5 H5 119.4
C5 C6 C1 117.9(3)
C5 C6 C7 118.8(3)
C1 C6 C7 123.3(3)
C8 C7 C6 126.3(3)
C8 C7 H7 116.9
C6 C7 H7 116.9
C7 C8 C9 126.4(3)
C7 C8 H8 116.8
C9 C8 H8 116.8
C14 C9 C10 117.6(3)
C14 C9 C8 119.0(3)
C10 C9 C8 123.5(2)
C11 C10 C9 120.7(2)
C11 C10 H10 119.7
C9 C10 H10 119.7
C10 C11 C12 121.5(3)
C10 C11 H11 119.2
C12 C11 H11 119.2
C13 C12 C11 117.9(3)
C13 C12 C15 122.2(3)
C11 C12 C15 119.7(3)
C14 C13 C12 120.9(3)
C14 C13 H13 119.5
C12 C13 H13 119.5
C13 C14 C9 121.3(3)
C13 C14 H14 119.3
C9 C14 H14 119.3
O1 C15 C12 109.7(2)
O1 C15 C16 108.7(2)
C12 C15 C16 111.2(2)
O1 C15 H15 109.1
C12 C15 H15 109.1
C16 C15 H15 109.1
C17 C16 C15 109.9(3)
C17 C16 H16A 109.7
C15 C16 H16A 109.7
C17 C16 H16B 109.7
C15 C16 H16B 109.7
H16A C16 H16B 108.2
C18 C17 C16 122.1(3)
C18 C17 H17 119.0
C16 C17 H17 119.0
C17 C18 C19 121.1(3)
C17 C18 H18 119.4
C19 C18 H18 119.4
O1 C19 C18 113.1(3)
O1 C19 H19A 109.0
C18 C19 H19A 109.0
O1 C19 H19B 109.0
C18 C19 H19B 109.0
H19A C19 H19B 107.8
C19 O1 C15 110.7(2)

loop_
_geom_bond_atom_site_label_1
_geom_bond_atom_site_label_2
_geom_bond_distance
C1 C2 1.379(4)
C1 C6 1.407(4)
C1 H1 0.9500
C2 C3 1.387(4)
C2 H2 0.9500
C3 C4 1.390(4)
C3 H3 0.9500
C4 C5 1.385(4)
C4 H4 0.9500
C5 C6 1.403(4)
C5 H5 0.9500
C6 C7 1.475(4)
C7 C8 1.328(4)
C7 H7 0.9500
C8 C9 1.468(4)
C8 H8 0.9500
C9 C14 1.400(4)
C9 C10 1.406(4)
C10 C11 1.379(4)
C10 H10 0.9500
C11 C12 1.396(4)
C11 H11 0.9500
C12 C13 1.393(4)
C12 C15 1.505(4)
C13 C14 1.384(4)
C13 H13 0.9500
C14 H14 0.9500
C15 O1 1.430(3)
C15 C16 1.537(4)
C15 H15 1.0000
C16 C17 1.505(4)
C16 H16A 0.9900
C16 H16B 0.9900
C17 C18 1.312(5)
C17 H17 0.9500
C18 C19 1.509(4)
C18 H18 0.9500
C19 O1 1.423(4)
C19 H19A 0.9900
C19 H19B 0.9900

loop_
_geom_torsion_atom_site_label_1
_geom_torsion_atom_site_label_2
_geom_torsion_atom_site_label_3
_geom_torsion_atom_site_label_4
_geom_torsion
C6 C1 C2 C3 -0.4(4)
C1 C2 C3 C4 0.4(5)
C2 C3 C4 C5 -0.4(5)
C3 C4 C5 C6 0.3(4)
C4 C5 C6 C1 -0.2(4)
C4 C5 C6 C7 -179.5(2)
C2 C1 C6 C5 0.2(4)
C2 C1 C6 C7 179.5(3)
C5 C6 C7 C8 173.4(3)
C1 C6 C7 C8 -5.9(4)
C6 C7 C8 C9 -179.6(3)
C7 C8 C9 C14 -172.0(3)
C7 C8 C9 C10 7.6(4)
C14 C9 C10 C11 1.6(4)
C8 C9 C10 C11 -178.0(3)
C9 C10 C11 C12 1.0(4)
C10 C11 C12 C13 -2.9(4)
C10 C11 C12 C15 173.0(3)
C11 C12 C13 C14 2.2(4)
C15 C12 C13 C14 -173.6(3)
C12 C13 C14 C9 0.4(4)
C10 C9 C14 C13 -2.3(4)
C8 C9 C14 C13 177.3(3)
C13 C12 C15 O1 -34.2(4)
C11 C12 C15 O1 150.1(3)
C13 C12 C15 C16 86.1(3)
C11 C12 C15 C16 -89.6(3)
O1 C15 C16 C17 -49.8(3)
C12 C15 C16 C17 -170.7(3)
C15 C16 C17 C18 15.7(5)
C16 C17 C18 C19 2.5(5)
C17 C18 C19 O1 13.3(4)
C18 C19 O1 C15 -49.2(3)
C12 C15 O1 C19 -169.8(2)
C16 C15 O1 C19 68.5(3)
